data_1562516
loop_
_publ_author_name
'West, J. Palmer'
'Sulejmanovic, Dino'
'Becht, Gregory'
'He, Jian'
'Hitchcock, Dale'
'Yan, Yonggao'
'Hwu, Shiou-Jyh'

_publ_contact_author_address
;Department of Chemistry
Clemson University
Clemson, SC  29634-0973 
USA
;
_publ_contact_author_email shwu@clemson.edu
_publ_contact_author_name 'Shiou-Jyh Hwu'
_publ_contact_author_phone 864-656-5031
_publ_section_title
;
 Enhanced ferromagnetic order in Sr4Mn3O3(GeO4)3 featuring canted [MnO4]
 spin chains of mixed-valent Mn(III)/Mn(IV). Aliovalent substitution of
 the Sr4&#x2212;LnMnIII2+MnIV1&#x2212;O3(GeO4)3 solid-solution
;
_journal_name_full 'Journal of Solid State Chemistry'
_journal_page_first 51
_journal_page_last 59
_journal_paper_doi 10.1016/j.jssc.2013.07.033
_journal_volume 206
_journal_year 2013
_chemical_formula_sum 'Ge3 Mn3 O15 Pr0.18 Sr3.82'
_chemical_formula_weight 982.66
_space_group_IT_number 176
_space_group_name_Hall '-P 6c'
_space_group_name_H-M_alt 'P 63/m'
_symmetry_cell_setting hexagonal
_symmetry_space_group_name_H-M 'P 63/m'
_atom_sites_solution_hydrogens none
_atom_sites_solution_primary direct
_atom_sites_solution_secondary difmap
_audit_creation_method SHELXL-97
_cell_angle_alpha 90.00
_cell_angle_beta 90.00
_cell_angle_gamma 120.00
_cell_formula_units_Z 2
_cell_length_a 11.2320(16)
_cell_length_b 11.2320(16)
_cell_length_c 6.0737(12)
_cell_measurement_reflns_used 431
_cell_measurement_temperature 293(2)
_cell_measurement_theta_max 24.92
_cell_measurement_theta_min 2.09
_cell_volume 663.59(19)
_computing_cell_refinement 'Bruker XSCANS'
_computing_data_collection 'Bruker XSCANS'
_computing_data_reduction 'Bruker SHELXTL'
_computing_molecular_graphics 'Bruker SHELXTL'
_computing_publication_material 'Bruker SHELXTL'
_computing_structure_refinement 'SHELXL-97 (Sheldrick, 1997)'
_computing_structure_solution 'SHELXS-97 (Sheldrick, 1990)'
_diffrn_ambient_temperature 293(2)
_diffrn_measured_fraction_theta_full 0.998
_diffrn_measured_fraction_theta_max 0.998
_diffrn_measurement_device_type 'Bruker P4'
_diffrn_measurement_method '\w scans'
_diffrn_radiation_monochromator graphite
_diffrn_radiation_source 'fine-focus sealed tube'
_diffrn_radiation_type MoK\a
_diffrn_radiation_wavelength 0.71073
_diffrn_reflns_av_R_equivalents 0.0811
_diffrn_reflns_av_sigmaI/netI 0.0255
_diffrn_reflns_limit_h_max 13
_diffrn_reflns_limit_h_min -13
_diffrn_reflns_limit_k_max 13
_diffrn_reflns_limit_k_min -13
_diffrn_reflns_limit_l_max 7
_diffrn_reflns_limit_l_min -6
_diffrn_reflns_number 5679
_diffrn_reflns_theta_full 24.92
_diffrn_reflns_theta_max 24.92
_diffrn_reflns_theta_min 2.09
_exptl_absorpt_coefficient_mu 25.393
_exptl_absorpt_correction_T_max 0.6306
_exptl_absorpt_correction_T_min 0.1856
_exptl_absorpt_correction_type multi-scan
_exptl_absorpt_process_details 'REQAB,RIGAKU/MSC,The Woodlands,TX,USA,1999.'
_exptl_crystal_colour black
_exptl_crystal_density_diffrn 4.918
_exptl_crystal_density_method 'not measured'
_exptl_crystal_description column
_exptl_crystal_F_000 894
_exptl_crystal_size_max 0.10
_exptl_crystal_size_mid 0.02
_exptl_crystal_size_min 0.02
_refine_diff_density_max 2.069
_refine_diff_density_min -1.349
_refine_diff_density_rms 0.287
_refine_ls_extinction_method none
_refine_ls_goodness_of_fit_ref 1.170
_refine_ls_hydrogen_treatment none
_refine_ls_matrix_type full
_refine_ls_number_parameters 49
_refine_ls_number_reflns 431
_refine_ls_number_restraints 0
_refine_ls_restrained_S_all 1.170
_refine_ls_R_factor_all 0.0468
_refine_ls_R_factor_gt 0.0396
_refine_ls_shift/su_max 0.000
_refine_ls_shift/su_mean 0.000
_refine_ls_structure_factor_coef Fsqd
_refine_ls_weighting_details 'calc w=1/[\s^2^(Fo^2^)+(0.0504P)^2^+8.4802P] where P=(Fo^2^+2Fc^2^)/3'
_refine_ls_weighting_scheme calc
_refine_ls_wR_factor_gt 0.0957
_refine_ls_wR_factor_ref 0.1012
_reflns_number_gt 375
_reflns_number_total 431
_reflns_threshold_expression >2sigma(I)
_cod_data_source_file JSSC-2013-206-51.cif
_cod_data_source_block Sr3.82(2)Pr0.18(2)Mn3O3(GeO4)3_(3)
_cod_depositor_comments
;
The following automatic conversions were performed:

data item '_symmetry_cell_setting' value 'Hexagonal' was changed to
'hexagonal' in accordance with the built-in table derived from the
CIF Core dictionary named 'cif_core.dic' version 2.4.5 last updated
on 2014-11-21.

Automatic conversion script
Id: cif_fix_values 8369 2020-08-20 11:38:08Z andrius 
;
_cod_original_sg_symbol_H-M P6(3)/m
_cod_database_code 1562516

loop_
_symmetry_equiv_pos_as_xyz
'x, y, z'
'-y, x-y, z'
'-x+y, -x, z'
'-x, -y, z+1/2'
'y, -x+y, z+1/2'
'x-y, x, z+1/2'
'-x, -y, -z'
'y, -x+y, -z'
'x-y, x, -z'
'x, y, -z-1/2'
'-y, x-y, -z-1/2'
'-x+y, -x, -z-1/2'

loop_
_atom_site_label
_atom_site_type_symbol
_atom_site_fract_x
_atom_site_fract_y
_atom_site_fract_z
_atom_site_U_iso_or_equiv
_atom_site_adp_type
_atom_site_occupancy
_atom_site_symmetry_multiplicity
_atom_site_calc_flag
_atom_site_refinement_flags
_atom_site_disorder_assembly
_atom_site_disorder_group
Sr1 Sr 0.3333 0.6667 0.2500 0.0141(7) Uani 0.816(19) 6 d SP . .
Pr Pr 0.3333 0.6667 0.2500 0.0141(7) Uani 0.184(19) 6 d SP . .
Sr2 Sr 0.11524(13) 0.27759(12) 0.2500 0.0184(4) Uani 1 2 d S . .
Ge Ge 0.22182(13) 0.81367(13) -0.2500 0.0150(4) Uani 1 2 d S . .
Mn Mn 0.5000 0.5000 0.0000 0.0112(5) Uani 1 2 d S . .
O(2) O 0.3140(6) 0.8359(6) -0.0059(12) 0.0208(15) Uani 1 1 d . . .
O(1) O 0.3842(9) 0.4569(9) 0.2500 0.0157(19) Uani 1 2 d S . .
O(3) O 0.0766(9) 0.6494(9) -0.2500 0.023(2) Uani 1 2 d S . .
O(4) O 0.1380(10) 0.9081(10) -0.2500 0.037(3) Uani 1 2 d S . .

loop_
_atom_site_aniso_label
_atom_site_aniso_U_11
_atom_site_aniso_U_22
_atom_site_aniso_U_33
_atom_site_aniso_U_23
_atom_site_aniso_U_13
_atom_site_aniso_U_12
Sr1 0.0123(8) 0.0123(8) 0.0176(11) 0.000 0.000 0.0062(4)
Pr 0.0123(8) 0.0123(8) 0.0176(11) 0.000 0.000 0.0062(4)
Sr2 0.0136(7) 0.0141(6) 0.0293(8) 0.000 0.000 0.0082(5)
Ge 0.0116(7) 0.0130(7) 0.0204(8) 0.000 0.000 0.0063(5)
Mn 0.0097(9) 0.0096(9) 0.0152(10) 0.0011(7) 0.0017(7) 0.0055(7)
O(2) 0.014(3) 0.014(3) 0.028(3) 0.004(3) 0.000(3) 0.002(3)
O(1) 0.014(4) 0.010(4) 0.024(5) 0.000 0.000 0.006(3)
O(3) 0.010(5) 0.009(4) 0.042(6) 0.000 0.000 -0.001(4)
O(4) 0.012(5) 0.013(5) 0.083(9) 0.000 0.000 0.005(4)

loop_
_atom_type_symbol
_atom_type_description
_atom_type_scat_dispersion_real
_atom_type_scat_dispersion_imag
_atom_type_scat_source
O O 0.0106 0.0060 'International Tables Vol C Tables 4.2.6.8 and 6.1.1.4'
Mn Mn 0.3368 0.7283 'International Tables Vol C Tables 4.2.6.8 and 6.1.1.4'
Ge Ge 0.1547 1.8001 'International Tables Vol C Tables 4.2.6.8 and 6.1.1.4'
Sr Sr -1.5307 3.2498 'International Tables Vol C Tables 4.2.6.8 and 6.1.1.4'
Pr Pr -0.2180 2.8214 'International Tables Vol C Tables 4.2.6.8 and 6.1.1.4'

loop_
_geom_angle_atom_site_label_1
_geom_angle_atom_site_label_2
_geom_angle_atom_site_label_3
_geom_angle
_geom_angle_site_symmetry_1
_geom_angle_site_symmetry_3
O(2) Sr1 O(2) 75.2(3) 10_556 .
O(2) Sr1 O(2) 133.33(11) 10_556 2_665
O(2) Sr1 O(2) 86.6(2) . 2_665
O(2) Sr1 O(2) 86.6(2) 10_556 11_666
O(2) Sr1 O(2) 133.33(11) . 11_666
O(2) Sr1 O(2) 75.2(3) 2_665 11_666
O(2) Sr1 O(2) 86.6(2) 10_556 12_566
O(2) Sr1 O(2) 133.33(11) . 12_566
O(2) Sr1 O(2) 133.33(11) 2_665 12_566
O(2) Sr1 O(2) 86.6(2) 11_666 12_566
O(2) Sr1 O(2) 133.33(11) 10_556 3_565
O(2) Sr1 O(2) 86.6(2) . 3_565
O(2) Sr1 O(2) 86.6(2) 2_665 3_565
O(2) Sr1 O(2) 133.33(11) 11_666 3_565
O(2) Sr1 O(2) 75.2(3) 12_566 3_565
O(2) Sr1 O(1) 70.6(2) 10_556 3_565
O(2) Sr1 O(1) 70.6(2) . 3_565
O(2) Sr1 O(1) 62.79(19) 2_665 3_565
O(2) Sr1 O(1) 62.79(19) 11_666 3_565
O(2) Sr1 O(1) 142.08(16) 12_566 3_565
O(2) Sr1 O(1) 142.08(16) 3_565 3_565
O(2) Sr1 O(1) 62.79(19) 10_556 2_665
O(2) Sr1 O(1) 62.79(19) . 2_665
O(2) Sr1 O(1) 142.08(16) 2_665 2_665
O(2) Sr1 O(1) 142.08(16) 11_666 2_665
O(2) Sr1 O(1) 70.6(2) 12_566 2_665
O(2) Sr1 O(1) 70.6(2) 3_565 2_665
O(1) Sr1 O(1) 120.0 3_565 2_665
O(2) Sr1 O(1) 142.08(16) 10_556 .
O(2) Sr1 O(1) 142.08(16) . .
O(2) Sr1 O(1) 70.6(2) 2_665 .
O(2) Sr1 O(1) 70.6(2) 11_666 .
O(2) Sr1 O(1) 62.79(19) 12_566 .
O(2) Sr1 O(1) 62.79(19) 3_565 .
O(1) Sr1 O(1) 120.000(1) 3_565 .
O(1) Sr1 O(1) 120.000(1) 2_665 .
O(2) Sr1 Mn 101.06(14) 10_556 3_565
O(2) Sr1 Mn 70.99(14) . 3_565
O(2) Sr1 Mn 32.44(14) 2_665 3_565
O(2) Sr1 Mn 70.95(15) 11_666 3_565
O(2) Sr1 Mn 155.63(14) 12_566 3_565
O(2) Sr1 Mn 113.16(16) 3_565 3_565
O(1) Sr1 Mn 31.33(10) 3_565 3_565
O(1) Sr1 Mn 133.44(15) 2_665 3_565
O(1) Sr1 Mn 99.60(16) . 3_565
O(2) Sr1 Mn 32.44(14) 10_556 5_565
O(2) Sr1 Mn 70.95(15) . 5_565
O(2) Sr1 Mn 155.63(14) 2_665 5_565
O(2) Sr1 Mn 113.16(16) 11_666 5_565
O(2) Sr1 Mn 70.99(14) 12_566 5_565
O(2) Sr1 Mn 101.06(14) 3_565 5_565
O(1) Sr1 Mn 99.60(16) 3_565 5_565
O(1) Sr1 Mn 31.33(10) 2_665 5_565
O(1) Sr1 Mn 133.44(15) . 5_565
Mn Sr1 Mn 126.152(3) 3_565 5_565
O(2) Sr1 Mn 70.95(15) 10_556 2_665
O(2) Sr1 Mn 32.44(14) . 2_665
O(2) Sr1 Mn 113.16(16) 2_665 2_665
O(2) Sr1 Mn 155.63(14) 11_666 2_665
O(2) Sr1 Mn 101.06(14) 12_566 2_665
O(2) Sr1 Mn 70.99(14) 3_565 2_665
O(1) Sr1 Mn 99.60(16) 3_565 2_665
O(1) Sr1 Mn 31.33(10) 2_665 2_665
O(1) Sr1 Mn 133.44(15) . 2_665
Mn Sr1 Mn 103.309(6) 3_565 2_665
Mn Sr1 Mn 50.188(11) 5_565 2_665
O(4) Sr2 O(4) 101.7(4) 9_655 7_565
O(4) Sr2 O(2) 127.3(2) 9_655 11_666
O(4) Sr2 O(2) 112.4(2) 7_565 11_666
O(4) Sr2 O(2) 127.3(2) 9_655 2_665
O(4) Sr2 O(2) 112.4(2) 7_565 2_665
O(2) Sr2 O(2) 74.8(3) 11_666 2_665
O(4) Sr2 O(3) 162.2(3) 9_655 7_565
O(4) Sr2 O(3) 60.6(3) 7_565 7_565
O(2) Sr2 O(3) 65.13(19) 11_666 7_565
O(2) Sr2 O(3) 65.13(19) 2_665 7_565
O(4) Sr2 O(1) 74.1(3) 9_655 .
O(4) Sr2 O(1) 175.8(3) 7_565 .
O(2) Sr2 O(1) 70.8(2) 11_666 .
O(2) Sr2 O(1) 70.8(2) 2_665 .
O(3) Sr2 O(1) 123.6(3) 7_565 .
O(4) Sr2 O(4) 85.2(2) 9_655 2_665
O(4) Sr2 O(4) 83.9(2) 7_565 2_665
O(2) Sr2 O(4) 135.7(2) 11_666 2_665
O(2) Sr2 O(4) 61.0(2) 2_665 2_665
O(3) Sr2 O(4) 92.41(18) 7_565 2_665
O(1) Sr2 O(4) 95.60(18) . 2_665
O(4) Sr2 O(4) 85.2(2) 9_655 2_666
O(4) Sr2 O(4) 83.9(2) 7_565 2_666
O(2) Sr2 O(4) 61.0(2) 11_666 2_666
O(2) Sr2 O(4) 135.7(2) 2_665 2_666
O(3) Sr2 O(4) 92.41(18) 7_565 2_666
O(1) Sr2 O(4) 95.60(18) . 2_666
O(4) Sr2 O(4) 162.6(4) 2_665 2_666
O(4) Sr2 Ge 101.24(8) 9_655 2_666
O(4) Sr2 Ge 106.68(7) 7_565 2_666
O(2) Sr2 Ge 31.85(15) 11_666 2_666
O(2) Sr2 Ge 105.70(16) 2_665 2_666
O(3) Sr2 Ge 85.19(7) 7_565 2_666
O(1) Sr2 Ge 74.49(6) . 2_666
O(4) Sr2 Ge 165.93(19) 2_665 2_666
O(4) Sr2 Ge 31.39(19) 2_666 2_666
O(4) Sr2 Ge 101.24(8) 9_655 2_665
O(4) Sr2 Ge 106.68(7) 7_565 2_665
O(2) Sr2 Ge 105.70(16) 11_666 2_665
O(2) Sr2 Ge 31.85(15) 2_665 2_665
O(3) Sr2 Ge 85.19(7) 7_565 2_665
O(1) Sr2 Ge 74.49(6) . 2_665
O(4) Sr2 Ge 31.39(18) 2_665 2_665
O(4) Sr2 Ge 165.93(19) 2_666 2_665
Ge Sr2 Ge 134.56(6) 2_666 2_665
O(4) Sr2 Ge 131.6(2) 9_655 7_565
O(4) Sr2 Ge 29.9(2) 7_565 7_565
O(2) Sr2 Ge 88.96(14) 11_666 7_565
O(2) Sr2 Ge 88.96(14) 2_665 7_565
O(3) Sr2 Ge 30.66(18) 7_565 7_565
O(1) Sr2 Ge 154.28(18) . 7_565
O(4) Sr2 Ge 87.83(18) 2_665 7_565
O(4) Sr2 Ge 87.83(18) 2_666 7_565
Ge Sr2 Ge 96.90(3) 2_666 7_565
Ge Sr2 Ge 96.90(3) 2_665 7_565
O(4) Sr2 Ge 24.7(2) 9_655 9_655
O(4) Sr2 Ge 126.4(2) 7_565 9_655
O(2) Sr2 Ge 109.65(14) 11_666 9_655
O(2) Sr2 Ge 109.65(14) 2_665 9_655
O(3) Sr2 Ge 173.08(18) 7_565 9_655
O(1) Sr2 Ge 49.45(18) . 9_655
O(4) Sr2 Ge 88.61(17) 2_665 9_655
O(4) Sr2 Ge 88.61(17) 2_666 9_655
Ge Sr2 Ge 92.17(3) 2_666 9_655
Ge Sr2 Ge 92.17(3) 2_665 9_655
Ge Sr2 Ge 156.27(5) 7_565 9_655
O(4) Ge O(3) 98.1(5) . .
O(4) Ge O(2) 112.0(3) . .
O(3) Ge O(2) 108.8(2) . .
O(4) Ge O(2) 112.0(3) . 10
O(3) Ge O(2) 108.8(2) . 10
O(2) Ge O(2) 115.5(4) . 10
O(4) Ge Sr2 67.28(3) . 3_565
O(3) Ge Sr2 93.48(12) . 3_565
O(2) Ge Sr2 50.4(2) . 3_565
O(2) Ge Sr2 157.3(2) 10 3_565
O(4) Ge Sr2 67.28(3) . 3_564
O(3) Ge Sr2 93.48(12) . 3_564
O(2) Ge Sr2 157.3(2) . 3_564
O(2) Ge Sr2 50.4(2) 10 3_564
Sr2 Ge Sr2 134.56(6) 3_565 3_564
O(4) Ge Sr2 47.1(3) . 7_565
O(3) Ge Sr2 50.9(3) . 7_565
O(2) Ge Sr2 122.2(2) . 7_565
O(2) Ge Sr2 122.2(2) 10 7_565
Sr2 Ge Sr2 75.05(3) 3_565 7_565
Sr2 Ge Sr2 75.05(3) 3_564 7_565
O(4) Ge Sr2 36.6(3) . 8_565
O(3) Ge Sr2 134.7(3) . 8_565
O(2) Ge Sr2 94.3(2) . 8_565
O(2) Ge Sr2 94.3(2) 10 8_565
Sr2 Ge Sr2 71.70(3) 3_565 8_565
Sr2 Ge Sr2 71.70(3) 3_564 8_565
Sr2 Ge Sr2 83.73(5) 7_565 8_565
O(1) Mn O(1) 180.0(9) 7_665 .
O(1) Mn O(2) 90.5(3) 7_665 3_565
O(1) Mn O(2) 89.5(3) . 3_565
O(1) Mn O(2) 89.5(3) 7_665 9_655
O(1) Mn O(2) 90.5(3) . 9_655
O(2) Mn O(2) 180.0 3_565 9_655
O(1) Mn O(3) 99.6(3) 7_665 8
O(1) Mn O(3) 80.4(3) . 8
O(2) Mn O(3) 87.1(3) 3_565 8
O(2) Mn O(3) 92.9(3) 9_655 8
O(1) Mn O(3) 80.4(3) 7_665 2_665
O(1) Mn O(3) 99.6(3) . 2_665
O(2) Mn O(3) 92.9(3) 3_565 2_665
O(2) Mn O(3) 87.1(3) 9_655 2_665
O(3) Mn O(3) 180.0(6) 8 2_665
O(1) Mn Mn 143.1(2) 7_665 4_665
O(1) Mn Mn 36.9(2) . 4_665
O(2) Mn Mn 91.0(2) 3_565 4_665
O(2) Mn Mn 89.0(2) 9_655 4_665
O(3) Mn Mn 43.74(17) 8 4_665
O(3) Mn Mn 136.26(17) 2_665 4_665
O(1) Mn Mn 36.9(2) 7_665 4_664
O(1) Mn Mn 143.1(2) . 4_664
O(2) Mn Mn 89.0(2) 3_565 4_664
O(2) Mn Mn 91.0(2) 9_655 4_664
O(3) Mn Mn 136.26(17) 8 4_664
O(3) Mn Mn 43.74(17) 2_665 4_664
Mn Mn Mn 180.0 4_665 4_664
O(1) Mn Sr1 132.6(2) 7_665 .
O(1) Mn Sr1 47.4(2) . .
O(2) Mn Sr1 43.68(19) 3_565 .
O(2) Mn Sr1 136.32(19) 9_655 .
O(3) Mn Sr1 90.8(2) 8 .
O(3) Mn Sr1 89.2(2) 2_665 .
Mn Mn Sr1 64.906(5) 4_665 .
Mn Mn Sr1 115.094(5) 4_664 .
O(1) Mn Pr 47.4(2) 7_665 7_665
O(1) Mn Pr 132.6(2) . 7_665
O(2) Mn Pr 136.32(19) 3_565 7_665
O(2) Mn Pr 43.68(19) 9_655 7_665
O(3) Mn Pr 89.2(2) 8 7_665
O(3) Mn Pr 90.8(2) 2_665 7_665
Mn Mn Pr 115.094(5) 4_665 7_665
Mn Mn Pr 64.906(5) 4_664 7_665
Sr1 Mn Pr 180.0 . 7_665
O(1) Mn Sr1 47.4(2) 7_665 7_665
O(1) Mn Sr1 132.6(2) . 7_665
O(2) Mn Sr1 136.32(19) 3_565 7_665
O(2) Mn Sr1 43.68(19) 9_655 7_665
O(3) Mn Sr1 89.2(2) 8 7_665
O(3) Mn Sr1 90.8(2) 2_665 7_665
Mn Mn Sr1 115.094(5) 4_665 7_665
Mn Mn Sr1 64.906(5) 4_664 7_665
Sr1 Mn Sr1 180.0 . 7_665
Pr Mn Sr1 0.0 7_665 7_665
Ge O(2) Mn 114.9(3) . 2_665
Ge O(2) Sr1 132.4(3) . .
Mn O(2) Sr1 103.9(3) 2_665 .
Ge O(2) Sr2 97.8(3) . 3_565
Mn O(2) Sr2 107.2(3) 2_665 3_565
Sr1 O(2) Sr2 96.0(2) . 3_565
Mn O(1) Mn 106.3(4) 4_665 .
Mn O(1) Sr2 124.5(2) 4_665 .
Mn O(1) Sr2 124.5(2) . .
Mn O(1) Sr1 101.3(3) 4_665 .
Mn O(1) Sr1 101.3(3) . .
Sr2 O(1) Sr1 90.3(2) . .
Ge O(3) Mn 129.5(2) . 6_554
Ge O(3) Mn 129.5(2) . 3_565
Mn O(3) Mn 92.5(3) 6_554 3_565
Ge O(3) Sr2 98.4(4) . 7_565
Mn O(3) Sr2 100.1(3) 6_554 7_565
Mn O(3) Sr2 100.1(3) 3_565 7_565
Ge O(4) Sr2 118.7(5) . 8_565
Ge O(4) Sr2 103.0(4) . 7_565
Sr2 O(4) Sr2 138.3(4) 8_565 7_565
Ge O(4) Sr2 81.33(19) . 3_565
Sr2 O(4) Sr2 93.81(18) 8_565 3_565
Sr2 O(4) Sr2 92.33(18) 7_565 3_565
Ge O(4) Sr2 81.33(19) . 3_564
Sr2 O(4) Sr2 93.81(18) 8_565 3_564
Sr2 O(4) Sr2 92.33(18) 7_565 3_564
Sr2 O(4) Sr2 162.6(4) 3_565 3_564

loop_
_geom_bond_atom_site_label_1
_geom_bond_atom_site_label_2
_geom_bond_distance
_geom_bond_site_symmetry_2
Sr1 O(2) 2.547(7) 10_556
Sr1 O(2) 2.547(7) .
Sr1 O(2) 2.547(7) 2_665
Sr1 O(2) 2.547(7) 11_666
Sr1 O(2) 2.547(7) 12_566
Sr1 O(2) 2.547(7) 3_565
Sr1 O(1) 2.688(8) 3_565
Sr1 O(1) 2.688(8) 2_665
Sr1 O(1) 2.688(8) .
Sr2 O(4) 2.477(10) 9_655
Sr2 O(4) 2.551(9) 7_565
Sr2 O(2) 2.560(7) 11_666
Sr2 O(2) 2.560(7) 2_665
Sr2 O(3) 2.661(9) 7_565
Sr2 O(1) 2.664(9) .
Sr2 O(4) 3.0721(16) 2_665
Sr2 O(4) 3.0721(16) 2_666
Ge O(4) 1.735(10) .
Ge O(3) 1.748(8) .
Ge O(2) 1.753(7) .
Ge O(2) 1.753(7) 10
Mn O(1) 1.898(5) 7_665
Mn O(1) 1.898(5) .
Mn O(2) 1.978(6) 3_565
Mn O(2) 1.978(6) 9_655
Mn O(3) 2.102(6) 8
Mn O(3) 2.102(6) 2_665
O(2) Mn 1.978(6) 2_665
O(2) Sr2 2.560(7) 3_565
O(1) Mn 1.898(5) 4_665
O(3) Mn 2.102(6) 6_554
O(3) Mn 2.102(6) 3_565
O(3) Sr2 2.661(9) 7_565
O(4) Sr2 2.477(10) 8_565
O(4) Sr2 2.551(9) 7_565
O(4) Sr2 3.0721(16) 3_565
O(4) Sr2 3.0721(16) 3_564
